data_7247110
loop_
_publ_author_name
'Nishimoto, Hiroshi'
'Kawase, Takeshi'
'Nishida, Jun-ichi'

_publ_section_title
;
 Synthesis, crystal structures and semiconductor properties of
 2-(thiopyran-4-ylidene)-1,3-benzodithioles with an aryl substituent
;
_journal_issue 34
_journal_name_full CrystEngComm
_journal_page_first 4856
_journal_page_last 4863
_journal_paper_doi 10.1039/D3CE00416C
_journal_volume 25
_journal_year 2023
_chemical_formula_moiety 'C17 H11 N S3'
_chemical_formula_sum 'C17 H11 N S3'
_chemical_formula_weight 325.45
_chemical_name_common 2Py-TP-BT
_chemical_name_systematic 5-(2-pyridyl)-2-(thiopyran-4-ylidene)-1,3-benzodithiole
_space_group_crystal_system monoclinic
_space_group_IT_number 14
_space_group_name_Hall '-P 2ybc'
_space_group_name_H-M_alt 'P 1 21/c 1'
_atom_sites_solution_hydrogens geom
_atom_sites_solution_primary dual
_audit_creation_date 2022-04-19
_audit_creation_method
;
Olex2 1.2
(compiled 2018.05.29 svn.r3508 for OlexSys, GUI svn.r5506)
;
_audit_update_record
;
2023-01-04 deposited with the CCDC.	2023-07-27 downloaded from the CCDC.
;
_cell_angle_alpha 90
_cell_angle_beta 94.692(8)
_cell_angle_gamma 90
_cell_formula_units_Z 4
_cell_length_a 16.0602(12)
_cell_length_b 7.6455(9)
_cell_length_c 11.9152(13)
_cell_measurement_reflns_used 2655
_cell_measurement_temperature 298
_cell_measurement_theta_max 27.9130
_cell_measurement_theta_min 2.5780
_cell_volume 1458.1(3)
_computing_cell_refinement 'CrysAlisPro 1.171.40.60a (Rigaku OD, 2019)'
_computing_data_collection 'CrysAlisPro 1.171.40.60a (Rigaku OD, 2019)'
_computing_data_reduction 'CrysAlisPro 1.171.40.60a (Rigaku OD, 2019)'
_computing_molecular_graphics 'Olex2 (Dolomanov et al., 2009)'
_computing_publication_material 'Olex2 (Dolomanov et al., 2009)'
_computing_structure_refinement 'ShelXL (Sheldrick, 2015)'
_computing_structure_solution 'ShelXT (Sheldrick, 2015)'
_diffrn_ambient_temperature 298
_diffrn_detector 'Hybrid Pixel Array Detector'
_diffrn_detector_area_resol_mean 10.0000
_diffrn_measured_fraction_theta_full 1.000
_diffrn_measured_fraction_theta_max 0.965
_diffrn_measurement_details
;
List of Runs (angles in degrees, time in seconds):

  # Type    Start    End  Width  t~exp~   \w     \q     \k     \f   Frames
#--------------------------------------------------------------------------
  1  \w     43.00  69.00   0.50   25.62    --   20.00  54.00   0.00   52
  2  \w    -42.00  94.00   0.50   25.62    --   20.00  54.00-120.00  272
  3  \w     11.00  84.00   0.50   25.62    --   20.00  54.00-150.00  146
  4  \w    -72.00  67.00   0.50   25.62    --   20.00  54.00 150.00  278
  5  \w    -73.00   5.00   0.50   25.62    --   20.00  54.00  30.00  156
  6  \w     62.00  87.00   0.50   25.62    --   20.00  54.00  30.00   50
  7  \w    -16.00  84.00   0.50   25.62    --   20.00  54.00-180.00  200
  8  \w    -29.00  -4.00   0.50   25.62    --   20.00  54.00   0.00   50
;
_diffrn_measurement_device 'two-circle diffractometer'
_diffrn_measurement_device_type 'XtaLAB Mini II'
_diffrn_measurement_method '\w scans'
_diffrn_orient_matrix_type 'CrysAlisPro convention (1999,Acta A55,543-557)'
_diffrn_orient_matrix_UB_11 -0.0338832000
_diffrn_orient_matrix_UB_12 0.0441128000
_diffrn_orient_matrix_UB_13 -0.0295490000
_diffrn_orient_matrix_UB_21 -0.0258418000
_diffrn_orient_matrix_UB_22 -0.0210013000
_diffrn_orient_matrix_UB_23 0.0436042000
_diffrn_orient_matrix_UB_31 0.0120574000
_diffrn_orient_matrix_UB_32 0.0789489000
_diffrn_orient_matrix_UB_33 0.0281342000
_diffrn_radiation_monochromator graphite
_diffrn_radiation_probe x-ray
_diffrn_radiation_type MoK\a
_diffrn_radiation_wavelength 0.71073
_diffrn_reflns_av_R_equivalents 0.0459
_diffrn_reflns_av_unetI/netI 0.0573
_diffrn_reflns_Laue_measured_fraction_full 1.000
_diffrn_reflns_Laue_measured_fraction_max 0.965
_diffrn_reflns_limit_h_max 22
_diffrn_reflns_limit_h_min -22
_diffrn_reflns_limit_k_max 10
_diffrn_reflns_limit_k_min -10
_diffrn_reflns_limit_l_max 16
_diffrn_reflns_limit_l_min -16
_diffrn_reflns_number 14545
_diffrn_reflns_point_group_measured_fraction_full 1.000
_diffrn_reflns_point_group_measured_fraction_max 0.965
_diffrn_reflns_theta_full 25.242
_diffrn_reflns_theta_max 30.341
_diffrn_reflns_theta_min 2.545
_diffrn_source 'fine-focus sealed X-ray tube'
_diffrn_source_type 'Rigaku (Mo) X-ray Source'
_exptl_absorpt_coefficient_mu 0.499
_exptl_absorpt_correction_T_max 1.00000
_exptl_absorpt_correction_T_min 0.70630
_exptl_absorpt_correction_type multi-scan
_exptl_absorpt_process_details
;
CrysAlisPro 1.171.40.60a (Rigaku Oxford Diffraction, 2019)
Empirical absorption correction using spherical harmonics,
 implemented in SCALE3 ABSPACK scaling algorithm.
;
_exptl_crystal_colour 'orangish yellow'
_exptl_crystal_colour_modifier orangish
_exptl_crystal_colour_primary yellow
_exptl_crystal_density_diffrn 1.482
_exptl_crystal_description plate
_exptl_crystal_F_000 672
_exptl_crystal_size_max 0.4
_exptl_crystal_size_mid 0.25
_exptl_crystal_size_min 0.01
_refine_diff_density_max 0.277
_refine_diff_density_min -0.295
_refine_diff_density_rms 0.059
_refine_ls_extinction_coef 0.0015(8)
_refine_ls_extinction_expression Fc^*^=kFc[1+0.001xFc^2^\l^3^/sin(2\q)]^-1/4^
_refine_ls_extinction_method 'SHELXL-2018/3 (Sheldrick 2018)'
_refine_ls_goodness_of_fit_ref 1.017
_refine_ls_hydrogen_treatment constr
_refine_ls_matrix_type full
_refine_ls_number_parameters 191
_refine_ls_number_reflns 4229
_refine_ls_number_restraints 0
_refine_ls_restrained_S_all 1.017
_refine_ls_R_factor_all 0.0887
_refine_ls_R_factor_gt 0.0465
_refine_ls_shift/su_max 0.001
_refine_ls_shift/su_mean 0.000
_refine_ls_structure_factor_coef Fsqd
_refine_ls_weighting_details 'w=1/[\s^2^(Fo^2^)+(0.0468P)^2^+0.2785P] where P=(Fo^2^+2Fc^2^)/3'
_refine_ls_weighting_scheme calc
_refine_ls_wR_factor_gt 0.0979
_refine_ls_wR_factor_ref 0.1120
_reflns_Friedel_coverage 0.000
_reflns_number_gt 2758
_reflns_number_total 4229
_reflns_threshold_expression 'I > 2\s(I)'
_cod_data_source_file d3ce00416c2.cif
_cod_data_source_block 220418nishimotopy
_cod_depositor_comments 'Adding full bibliography for 7247110--7247111.cif.'
_cod_database_code 7247110
_shelx_shelxl_version_number 2018/3
_chemical_oxdiff_formula C17H11S3N1
_shelx_space_group_comment
;
The symmetry employed for this shelxl refinement is uniquely defined
by the following loop, which should always be used as a source of
symmetry information in preference to the above space-group names.
They are only intended as comments.
;
_shelx_estimated_absorpt_t_max 0.995
_shelx_estimated_absorpt_t_min 0.825
_diffrn_oxdiff_digest_frames
;
01f2a4ffc603345e1dc71d7265b6d8eeeb000256ec9
;
_reflns_odcompleteness_completeness 99.97
_reflns_odcompleteness_iscentric 1
_reflns_odcompleteness_theta 26.32
_olex2_refinement_description
;
1. Fixed Uiso
 At 1.2 times of:
  All C(H) groups
2.a Aromatic/amide H refined with riding coordinates:
 C9(H9), C12(H12), C11(H11), C4(H4), C2(H2), C5(H5), C1(H1), C14(H14),
 C15(H15), C17(H17), C16(H16)
;
_olex2_submission_original_sample_id Py-TP-BT
_olex2_submission_special_instructions 'No special instructions were received'
_oxdiff_exptl_absorpt_empirical_details
;
Empirical correction (ABSPACK) includes:
- Absorption correction using spherical harmonics
- Frame scaling
;
_oxdiff_exptl_absorpt_empirical_full_max 1.382
_oxdiff_exptl_absorpt_empirical_full_min 0.852

loop_
_space_group_symop_operation_xyz
'x, y, z'
'-x, y+1/2, -z+1/2'
'-x, -y, -z'
'x, -y-1/2, z-1/2'

loop_
_atom_site_label
_atom_site_type_symbol
_atom_site_fract_x
_atom_site_fract_y
_atom_site_fract_z
_atom_site_U_iso_or_equiv
_atom_site_adp_type
_atom_site_occupancy
_atom_site_site_symmetry_order
_atom_site_calc_flag
_atom_site_refinement_flags_posn
_atom_site_refinement_flags_adp
_atom_site_refinement_flags_occupancy
_atom_site_disorder_assembly
_atom_site_disorder_group
S3 S 0.54841(3) 0.77331(7) 0.52841(4) 0.03373(15) Uani 1 1 d . . . . .
S2 S 0.50201(3) 0.54984(8) 0.71775(5) 0.03616(15) Uani 1 1 d . . . . .
S1 S 0.19327(3) 0.70527(11) 0.47041(6) 0.0597(2) Uani 1 1 d . . . . .
N1 N 0.90520(11) 0.8079(3) 0.79823(16) 0.0462(5) Uani 1 1 d . . . . .
C7 C 0.60719(11) 0.6126(3) 0.72017(16) 0.0287(4) Uani 1 1 d . . . . .
C8 C 0.62930(11) 0.7138(3) 0.62875(16) 0.0284(4) Uani 1 1 d . . . . .
C6 C 0.46824(12) 0.6632(3) 0.59297(16) 0.0288(4) Uani 1 1 d . . . . .
C3 C 0.38663(12) 0.6629(3) 0.54989(17) 0.0300(4) Uani 1 1 d . . . . .
C9 C 0.71226(12) 0.7636(3) 0.62141(17) 0.0317(4) Uani 1 1 d . . . . .
H9 H 0.727014 0.828717 0.560164 0.038 Uiso 1 1 calc R . . . .
C12 C 0.66795(12) 0.5628(3) 0.80405(16) 0.0333(5) Uani 1 1 d . . . . .
H12 H 0.653719 0.494398 0.864111 0.040 Uiso 1 1 calc R . . . .
C10 C 0.77319(11) 0.7153(3) 0.70640(17) 0.0322(5) Uani 1 1 d . . . . .
C11 C 0.74999(12) 0.6163(3) 0.79727(17) 0.0353(5) Uani 1 1 d . . . . .
H11 H 0.790295 0.585566 0.854363 0.042 Uiso 1 1 calc R . . . .
C4 C 0.36009(13) 0.7538(3) 0.44561(18) 0.0347(5) Uani 1 1 d . . . . .
H4 H 0.401385 0.799624 0.403795 0.042 Uiso 1 1 calc R . . . .
C13 C 0.86234(12) 0.7690(3) 0.69968(18) 0.0352(5) Uani 1 1 d . . . . .
C2 C 0.32290(12) 0.5673(3) 0.60651(18) 0.0376(5) Uani 1 1 d . . . . .
H2 H 0.340884 0.494274 0.666055 0.045 Uiso 1 1 calc R . . . .
C5 C 0.28073(13) 0.7760(3) 0.40593(19) 0.0412(5) Uani 1 1 d . . . . .
H5 H 0.271232 0.834538 0.337661 0.049 Uiso 1 1 calc R . . . .
C1 C 0.24056(13) 0.5779(3) 0.57843(19) 0.0452(6) Uani 1 1 d . . . . .
H1 H 0.205748 0.511389 0.620273 0.054 Uiso 1 1 calc R . . . .
C14 C 0.89881(14) 0.7752(3) 0.5974(2) 0.0458(6) Uani 1 1 d . . . . .
H14 H 0.867522 0.748914 0.530346 0.055 Uiso 1 1 calc R . . . .
C15 C 0.98213(15) 0.8211(4) 0.5970(2) 0.0580(7) Uani 1 1 d . . . . .
H15 H 1.007622 0.825350 0.529721 0.070 Uiso 1 1 calc R . . . .
C17 C 0.98597(14) 0.8533(4) 0.7944(2) 0.0563(7) Uani 1 1 d . . . . .
H17 H 1.016116 0.881873 0.861865 0.068 Uiso 1 1 calc R . . . .
C16 C 1.02693(15) 0.8604(4) 0.6975(3) 0.0617(8) Uani 1 1 d . . . . .
H16 H 1.083106 0.890830 0.699689 0.074 Uiso 1 1 calc R . . . .

loop_
_atom_site_aniso_label
_atom_site_aniso_U_11
_atom_site_aniso_U_22
_atom_site_aniso_U_33
_atom_site_aniso_U_23
_atom_site_aniso_U_13
_atom_site_aniso_U_12
S3 0.0275(2) 0.0409(3) 0.0324(3) 0.0073(2) 0.00004(19) -0.0023(2)
S2 0.0313(2) 0.0433(3) 0.0338(3) 0.0074(3) 0.0021(2) -0.0054(2)
S1 0.0282(3) 0.0854(6) 0.0644(5) 0.0137(4) -0.0028(3) -0.0006(3)
N1 0.0320(9) 0.0608(14) 0.0451(12) -0.0040(10) -0.0008(8) -0.0021(9)
C7 0.0299(9) 0.0277(11) 0.0285(10) -0.0043(9) 0.0030(8) 0.0006(8)
C8 0.0286(9) 0.0301(11) 0.0261(10) -0.0019(9) 0.0000(7) 0.0017(8)
C6 0.0303(9) 0.0294(11) 0.0269(10) -0.0004(8) 0.0038(8) -0.0001(8)
C3 0.0288(9) 0.0291(11) 0.0323(11) -0.0025(9) 0.0044(8) -0.0011(8)
C9 0.0305(9) 0.0367(12) 0.0279(10) 0.0010(9) 0.0033(8) -0.0010(9)
C12 0.0374(10) 0.0378(12) 0.0248(10) 0.0041(9) 0.0026(8) 0.0012(9)
C10 0.0273(9) 0.0394(12) 0.0298(11) -0.0025(9) 0.0022(8) 0.0014(9)
C11 0.0344(10) 0.0439(13) 0.0268(11) 0.0017(10) -0.0022(8) 0.0066(9)
C4 0.0340(10) 0.0367(13) 0.0336(11) 0.0010(9) 0.0040(8) -0.0014(9)
C13 0.0285(9) 0.0412(13) 0.0355(11) 0.0011(10) 0.0004(8) 0.0028(9)
C2 0.0350(10) 0.0424(13) 0.0354(12) 0.0015(10) 0.0040(9) -0.0051(10)
C5 0.0397(11) 0.0455(14) 0.0376(12) 0.0012(11) -0.0011(9) 0.0012(10)
C1 0.0361(11) 0.0566(16) 0.0436(14) 0.0024(12) 0.0070(10) -0.0109(11)
C14 0.0374(11) 0.0595(16) 0.0408(13) 0.0029(12) 0.0046(10) -0.0011(11)
C15 0.0448(14) 0.0674(19) 0.0643(18) 0.0070(15) 0.0200(13) -0.0062(13)
C17 0.0368(12) 0.0661(19) 0.0641(18) -0.0049(15) -0.0078(11) -0.0084(12)
C16 0.0342(12) 0.069(2) 0.083(2) 0.0023(17) 0.0074(13) -0.0111(12)

loop_
_atom_type_symbol
_atom_type_description
_atom_type_scat_dispersion_real
_atom_type_scat_dispersion_imag
_atom_type_scat_source
C C 0.0033 0.0016 'International Tables Vol C Tables 4.2.6.8 and 6.1.1.4'
H H 0.0000 0.0000 'International Tables Vol C Tables 4.2.6.8 and 6.1.1.4'
N N 0.0061 0.0033 'International Tables Vol C Tables 4.2.6.8 and 6.1.1.4'
S S 0.1246 0.1234 'International Tables Vol C Tables 4.2.6.8 and 6.1.1.4'

loop_
_geom_angle_atom_site_label_1
_geom_angle_atom_site_label_2
_geom_angle_atom_site_label_3
_geom_angle
_geom_angle_site_symmetry_1
_geom_angle_site_symmetry_3
_geom_angle_publ_flag
C8 S3 C6 96.05(9) . . ?
C7 S2 C6 96.23(9) . . ?
C1 S1 C5 100.45(11) . . ?
C13 N1 C17 116.9(2) . . ?
C8 C7 S2 116.23(15) . . ?
C12 C7 S2 123.71(16) . . ?
C12 C7 C8 120.03(18) . . ?
C7 C8 S3 116.85(14) . . ?
C9 C8 S3 123.02(16) . . ?
C9 C8 C7 120.13(18) . . ?
S3 C6 S2 114.55(11) . . ?
C3 C6 S3 123.22(16) . . ?
C3 C6 S2 122.22(15) . . ?
C6 C3 C4 121.57(18) . . ?
C6 C3 C2 120.79(19) . . ?
C4 C3 C2 117.63(18) . . ?
C8 C9 C10 119.85(19) . . ?
C11 C12 C7 119.40(19) . . ?
C9 C10 C13 120.28(18) . . ?
C11 C10 C9 119.28(18) . . ?
C11 C10 C13 120.45(18) . . ?
C12 C11 C10 121.29(18) . . ?
C5 C4 C3 124.6(2) . . ?
N1 C13 C10 115.92(19) . . ?
N1 C13 C14 122.3(2) . . ?
C14 C13 C10 121.8(2) . . ?
C1 C2 C3 124.5(2) . . ?
C4 C5 S1 125.88(19) . . ?
C2 C1 S1 125.53(18) . . ?
C15 C14 C13 119.1(2) . . ?
C16 C15 C14 119.3(2) . . ?
N1 C17 C16 124.5(2) . . ?
C17 C16 C15 118.0(2) . . ?

loop_
_geom_bond_atom_site_label_1
_geom_bond_atom_site_label_2
_geom_bond_distance
_geom_bond_site_symmetry_2
_geom_bond_publ_flag
S3 C8 1.752(2) . ?
S3 C6 1.7663(19) . ?
S2 C7 1.7540(19) . ?
S2 C6 1.768(2) . ?
S1 C5 1.741(2) . ?
S1 C1 1.739(2) . ?
N1 C13 1.345(3) . ?
N1 C17 1.347(3) . ?
C7 C8 1.405(3) . ?
C7 C12 1.391(3) . ?
C8 C9 1.395(3) . ?
C6 C3 1.368(3) . ?
C3 C4 1.457(3) . ?
C3 C2 1.466(3) . ?
C9 C10 1.399(3) . ?
C12 C11 1.388(3) . ?
C10 C11 1.396(3) . ?
C10 C13 1.498(3) . ?
C4 C5 1.334(3) . ?
C13 C14 1.396(3) . ?
C2 C1 1.340(3) . ?
C14 C15 1.384(3) . ?
C15 C16 1.379(4) . ?
C17 C16 1.376(3) . ?
